data_1531619
loop_
_publ_author_name
'Jaouadi, K.'
'Zouari, N.'
'Naili, H.'
'Daoud, A.'
'Mhiri, T.'

_publ_section_title
;
 Synthesis and crystal structure of a new form of potassium - bismuth
 polyphosphate K Bi (P O3)4
;
_journal_name_full 'Journal of Alloys Compd.'
_journal_page_first 104
_journal_page_last 114
_journal_volume 354
_journal_year 2003
_chemical_formula_sum 'Bi K O12 P4'
_chemical_name_systematic 'K Bi (P O3)4'
_space_group_IT_number 14
_symmetry_space_group_name_Hall '-P 2yn'
_symmetry_space_group_name_H-M 'P 1 21/n 1'
_cell_angle_alpha 90
_cell_angle_beta 105.76
_cell_angle_gamma 90
_cell_formula_units_Z 4
_cell_length_a 10.443
_cell_length_b 8.989
_cell_length_c 10.757
_cell_volume 971.823
_citation_journal_id_ASTM JALCEU
_cod_data_source_file Jaouadi_JALCEU_2003_1395.cif
_cod_data_source_block Bi1K1O12P4
_cod_original_cell_volume 971.8226
_cod_original_sg_symbol_Hall '-P 2ybc (x-z,y,z)'
_cod_original_formula_sum 'Bi1 K1 O12 P4'
_cod_database_code 1531619

loop_
_symmetry_equiv_pos_as_xyz
x,y,z
-x+1/2,y+1/2,-z+1/2
-x,-y,-z
x-1/2,-y-1/2,z-1/2

loop_
_atom_site_label
_atom_site_type_symbol
_atom_site_fract_x
_atom_site_fract_y
_atom_site_fract_z
_atom_site_occupancy
_atom_site_U_iso_or_equiv
O10 O-2 -0.0422 0.5342 0.8214 1 0.0
P3 P+5 0.24758 0.52317 0.76495 1 0.0
O9 O-2 0.1802 0.3495 0.9847 1 0.0
O8 O-2 0.352 0.4528 0.8877 1 0.0
K1 K+1 0.20381 0.4285 0.45402 1 0.0
O12 O-2 0.8375 0.9524 0.594 1 0.0
P4 P+5 0.32177 0.39396 0.01675 1 0.0
Bi1 Bi+3 0.999665 0.275088 0.816631 1 0.0
O5 O-2 0.7419 0.816 0.7512 1 0.0
P2 P+5 0.85649 0.90533 0.73884 1 0.0
O7 O-2 0.8968 0.0346 0.8278 1 0.0
O11 O-2 0.4269 0.2869 0.082 1 0.0
O2 O-2 -0.0211 0.794 0.7511 1 0.0
O3 O-2 0.1821 0.6537 0.8294 1 0.0
O6 O-2 0.1442 0.4138 0.7021 1 0.0
P1 P+5 0.03953 0.67185 0.85664 1 0.0
O4 O-2 0.3246 0.5919 0.6819 1 0.0
O1 O-2 0.066 0.7378 0.9875 1 0.0
